data_1538545
loop_
_publ_author_name
'Sadanaga, R.'
'Nishimura, T.'
'Watanabe, T.'

_publ_section_title
;
 The structure of jimboite, Mn3 (B O3)2 and relationship with the
 structure of kotoite
;
_journal_name_full 'Mineralogical Journal (Japan)'
_journal_page_first 380
_journal_page_last 388
_journal_volume 4
_journal_year 1965
_chemical_formula_sum 'B2 Mn3 O6'
_chemical_name_systematic 'Mn3 (B O3)2'
_space_group_IT_number 58
_symmetry_space_group_name_Hall '-P 2n 2n'
_symmetry_space_group_name_H-M 'P n m n'
_cell_angle_alpha 90
_cell_angle_beta 90
_cell_angle_gamma 90
_cell_formula_units_Z 2
_cell_length_a 5.638
_cell_length_b 8.714
_cell_length_c 4.633
_cell_volume 227.617
_citation_journal_id_ASTM MJTOAS
_cod_data_source_file Sadanaga_MJTOAS_1965_919.cif
_cod_data_source_block B2Mn3O6
_cod_original_cell_volume 227.6171
_cod_original_sg_symbol_Hall '-P 2 2n (y,z,x)'
_cod_database_code 1538545

loop_
_symmetry_equiv_pos_as_xyz
x,y,z
-x,y,-z
-x+1/2,-y+1/2,z+1/2
x+1/2,-y+1/2,-z+1/2
-x,-y,-z
x,-y,z
x-1/2,y-1/2,-z-1/2
-x-1/2,y-1/2,z-1/2

loop_
_atom_site_label
_atom_site_type_symbol
_atom_site_fract_x
_atom_site_fract_y
_atom_site_fract_z
_atom_site_occupancy
_atom_site_U_iso_or_equiv
Mn2 Mn+2 0 0.3116 0.5 1 0.0
B1 B+3 0.258 0 0.475 1 0.0
O1 O-2 0.299 0 0.76 1 0.0
Mn1 Mn+2 0 0 0 1 0.0
O2 O-2 0.216 0.13 0.302 1 0.0
